data_1512031
loop_
_publ_author_name
'Tokoro, Yuichiro'
'Tanaka, Kazuo'
'Chujo, Yoshiki'

_publ_section_title
;
 Synthesis of Dibenzo[b,f]silepins with a Benzoquinolyl Ligand
;
_journal_issue 10
_journal_name_full 'Organic Letters'
_journal_page_first 2366
_journal_paper_doi 10.1021/ol400730n
_journal_volume 15
_journal_year 2013
_chemical_formula_sum 'C27 H18 F N Si'
_chemical_formula_weight 403.51
_chemical_name_systematic
; 
 ? 
;
_space_group_IT_number 4
_symmetry_cell_setting monoclinic
_symmetry_space_group_name_Hall 'P 2yb'
_symmetry_space_group_name_H-M 'P 1 21 1'
_atom_sites_solution_hydrogens geom
_atom_sites_solution_primary direct
_atom_sites_solution_secondary difmap
_audit_creation_method SHELXL-97
_cell_angle_alpha 90.00
_cell_angle_beta 109.521(3)
_cell_angle_gamma 90.00
_cell_formula_units_Z 2
_cell_length_a 9.4606(7)
_cell_length_b 11.4980(6)
_cell_length_c 9.8624(5)
_cell_measurement_temperature 93(2)
_cell_volume 1011.15(11)
_computing_structure_refinement 'SHELXL-97 (Sheldrick, 1997)'
_computing_structure_solution 'SHELXS-97 (Sheldrick, 1990)'
_diffrn_ambient_temperature 93(2)
_diffrn_measured_fraction_theta_full 0.996
_diffrn_measured_fraction_theta_max 0.996
_diffrn_radiation_monochromator graphite
_diffrn_radiation_source 'fine-focus sealed tube'
_diffrn_radiation_type MoK\a
_diffrn_radiation_wavelength 0.71075
_diffrn_reflns_av_R_equivalents 0.0321
_diffrn_reflns_av_sigmaI/netI 0.0462
_diffrn_reflns_limit_h_max 11
_diffrn_reflns_limit_h_min -11
_diffrn_reflns_limit_k_max 13
_diffrn_reflns_limit_k_min -13
_diffrn_reflns_limit_l_max 11
_diffrn_reflns_limit_l_min -11
_diffrn_reflns_number 7695
_diffrn_reflns_theta_full 25.00
_diffrn_reflns_theta_max 25.00
_diffrn_reflns_theta_min 3.13
_exptl_absorpt_coefficient_mu 0.139
_exptl_absorpt_correction_T_max 0.9727
_exptl_absorpt_correction_T_min 0.9595
_exptl_absorpt_correction_type multi-scan
_exptl_crystal_density_diffrn 1.325
_exptl_crystal_density_method 'not measured'
_exptl_crystal_F_000 420
_exptl_crystal_size_max 0.30
_exptl_crystal_size_mid 0.30
_exptl_crystal_size_min 0.20
_refine_diff_density_max 0.368
_refine_diff_density_min -0.262
_refine_diff_density_rms 0.053
_refine_ls_abs_structure_details 'Flack H D (1983), Acta Cryst. A39, 876-881'
_refine_ls_abs_structure_Flack 0.78(16)
_refine_ls_extinction_method none
_refine_ls_goodness_of_fit_ref 1.161
_refine_ls_hydrogen_treatment mixed
_refine_ls_matrix_type full
_refine_ls_number_parameters 343
_refine_ls_number_reflns 3355
_refine_ls_number_restraints 1
_refine_ls_restrained_S_all 1.161
_refine_ls_R_factor_all 0.0510
_refine_ls_R_factor_gt 0.0342
_refine_ls_shift/su_max 0.000
_refine_ls_shift/su_mean 0.000
_refine_ls_structure_factor_coef Fsqd
_refine_ls_weighting_details 'calc w=1/[\s^2^(Fo^2^)+(0.0180P)^2^+0.7206P] where P=(Fo^2^+2Fc^2^)/3'
_refine_ls_weighting_scheme calc
_refine_ls_wR_factor_gt 0.0689
_refine_ls_wR_factor_ref 0.0919
_reflns_number_gt 2843
_reflns_number_total 3355
_reflns_threshold_expression >2sigma(I)
_cod_data_source_file ol400730n_si_004.cif
_cod_data_source_block 1
_cod_original_cell_volume 1011.15(10)
_cod_original_sg_symbol_H-M P_21
_cod_database_code 1512031

loop_
_symmetry_equiv_pos_as_xyz
'x, y, z'
'-x, y+1/2, -z'

loop_
_atom_site_label
_atom_site_type_symbol
_atom_site_fract_x
_atom_site_fract_y
_atom_site_fract_z
_atom_site_U_iso_or_equiv
_atom_site_adp_type
_atom_site_occupancy
_atom_site_symmetry_multiplicity
_atom_site_calc_flag
N1 N 0.9088(3) 0.3674(3) 0.4267(3) 0.0227(6) Uani 1 1 d
C1 C 0.9887(4) 0.2898(3) 0.5226(3) 0.0244(7) Uani 1 1 d
H1 H 1.045(4) 0.232(3) 0.485(3) 0.030(9) Uiso 1 1 d
C2 C 0.9938(4) 0.2890(3) 0.6647(3) 0.0272(8) Uani 1 1 d
H2 H 1.055(4) 0.236(3) 0.733(3) 0.023(9) Uiso 1 1 d
C3 C 0.9160(4) 0.3722(4) 0.7116(3) 0.0278(7) Uani 1 1 d
H3 H 0.919(4) 0.372(4) 0.811(4) 0.047(10) Uiso 1 1 d
C4 C 0.8334(4) 0.4574(3) 0.6138(3) 0.0236(7) Uani 1 1 d
C5 C 0.7500(4) 0.5495(3) 0.6488(4) 0.0301(8) Uani 1 1 d
H4 H 0.742(5) 0.554(4) 0.747(5) 0.069(14) Uiso 1 1 d
C6 C 0.6722(4) 0.6271(3) 0.5465(4) 0.0278(8) Uani 1 1 d
H5 H 0.615(4) 0.691(3) 0.570(3) 0.024(9) Uiso 1 1 d
C7 C 0.6659(4) 0.6168(3) 0.3995(3) 0.0218(7) Uani 1 1 d
C8 C 0.5780(4) 0.6903(3) 0.2895(4) 0.0253(8) Uani 1 1 d
H6 H 0.529(4) 0.751(3) 0.318(3) 0.022(9) Uiso 1 1 d
C9 C 0.5716(4) 0.6719(3) 0.1495(4) 0.0280(8) Uani 1 1 d
H7 H 0.511(4) 0.714(3) 0.078(4) 0.026(9) Uiso 1 1 d
C10 C 0.6529(4) 0.5819(3) 0.1135(3) 0.0234(7) Uani 1 1 d
H8 H 0.649(4) 0.566(3) 0.009(4) 0.028(9) Uiso 1 1 d
C11 C 0.7428(3) 0.5083(3) 0.2191(3) 0.0199(7) Uani 1 1 d
C12 C 0.7471(3) 0.5275(3) 0.3620(3) 0.0193(7) Uani 1 1 d
C13 C 0.8328(3) 0.4491(3) 0.4721(3) 0.0201(7) Uani 1 1 d
Si1 Si 0.84707(9) 0.38113(8) 0.17673(9) 0.0211(2) Uani 1 1 d
F1 F 0.7931(2) 0.40101(16) 0.00182(17) 0.0277(5) Uani 1 1 d
C14 C 0.7773(3) 0.2301(3) 0.1819(3) 0.0245(8) Uani 1 1 d
C15 C 0.6733(4) 0.2050(3) 0.2507(4) 0.0269(8) Uani 1 1 d
H9 H 0.632(4) 0.269(3) 0.298(4) 0.033(10) Uiso 1 1 d
C16 C 0.6194(4) 0.0929(3) 0.2550(4) 0.0309(8) Uani 1 1 d
H10 H 0.542(5) 0.086(4) 0.303(4) 0.062(14) Uiso 1 1 d
C17 C 0.6686(4) 0.0038(3) 0.1881(4) 0.0371(9) Uani 1 1 d
H11 H 0.631(4) -0.073(3) 0.189(3) 0.022(8) Uiso 1 1 d
C18 C 0.7686(4) 0.0256(3) 0.1175(4) 0.0309(8) Uani 1 1 d
H12 H 0.798(4) -0.041(3) 0.061(4) 0.031(9) Uiso 1 1 d
C19 C 0.8265(4) 0.1385(3) 0.1145(3) 0.0262(8) Uani 1 1 d
C20 C 0.9359(4) 0.1489(3) 0.0369(4) 0.0282(8) Uani 1 1 d
H13 H 0.922(4) 0.080(3) -0.039(4) 0.039(10) Uiso 1 1 d
C21 C 1.0536(4) 0.2176(3) 0.0507(4) 0.0290(8) Uani 1 1 d
H14 H 1.115(4) 0.195(3) -0.008(4) 0.033(10) Uiso 1 1 d
C22 C 1.1260(4) 0.3137(3) 0.1489(3) 0.0250(7) Uani 1 1 d
C23 C 1.2788(4) 0.3305(3) 0.1709(4) 0.0277(8) Uani 1 1 d
H15 H 1.328(4) 0.277(3) 0.119(4) 0.031(9) Uiso 1 1 d
C24 C 1.3598(4) 0.4172(3) 0.2613(4) 0.0346(9) Uani 1 1 d
H16 H 1.457(4) 0.428(3) 0.275(4) 0.035(10) Uiso 1 1 d
C25 C 1.2903(4) 0.4882(3) 0.3337(4) 0.0323(9) Uani 1 1 d
H17 H 1.344(5) 0.546(4) 0.393(5) 0.057(13) Uiso 1 1 d
C26 C 1.1407(4) 0.4729(3) 0.3118(4) 0.0284(8) Uani 1 1 d
H18 H 1.093(4) 0.523(3) 0.356(3) 0.022(9) Uiso 1 1 d
C27 C 1.0542(3) 0.3882(3) 0.2188(3) 0.0207(6) Uani 1 1 d

loop_
_atom_site_aniso_label
_atom_site_aniso_U_11
_atom_site_aniso_U_22
_atom_site_aniso_U_33
_atom_site_aniso_U_23
_atom_site_aniso_U_13
_atom_site_aniso_U_12
N1 0.0213(13) 0.0227(15) 0.0250(13) 0.0005(13) 0.0088(11) 0.0023(13)
C1 0.0247(18) 0.0235(18) 0.0256(18) 0.0023(15) 0.0093(14) 0.0027(15)
C2 0.031(2) 0.0284(19) 0.0205(17) 0.0091(16) 0.0063(15) 0.0029(16)
C3 0.0288(17) 0.0332(19) 0.0210(16) -0.0017(17) 0.0078(13) -0.0040(17)
C4 0.0217(17) 0.0255(18) 0.0247(17) -0.0004(14) 0.0092(13) -0.0016(14)
C5 0.027(2) 0.032(2) 0.032(2) -0.0079(17) 0.0120(15) -0.0028(16)
C6 0.0260(19) 0.0267(19) 0.032(2) -0.0065(16) 0.0114(16) 0.0000(16)
C7 0.0215(17) 0.0209(18) 0.0219(17) -0.0033(14) 0.0059(13) -0.0052(14)
C8 0.026(2) 0.0177(18) 0.034(2) -0.0054(15) 0.0123(16) 0.0005(15)
C9 0.0221(19) 0.0228(19) 0.037(2) 0.0074(17) 0.0068(16) 0.0003(15)
C10 0.0214(17) 0.0228(18) 0.0264(18) 0.0017(15) 0.0083(14) -0.0021(14)
C11 0.0153(16) 0.0193(16) 0.0258(17) -0.0031(13) 0.0080(13) -0.0033(13)
C12 0.0198(16) 0.0164(16) 0.0223(16) -0.0050(13) 0.0080(13) -0.0058(13)
C13 0.0174(16) 0.0211(17) 0.0222(16) 0.0033(14) 0.0074(13) -0.0030(13)
Si1 0.0204(4) 0.0215(4) 0.0230(4) 0.0005(4) 0.0095(3) 0.0012(4)
F1 0.0320(10) 0.0301(12) 0.0223(9) -0.0004(8) 0.0108(7) 0.0056(8)
C14 0.0185(17) 0.030(2) 0.0227(18) -0.0026(15) 0.0040(14) 0.0021(15)
C15 0.0216(18) 0.027(2) 0.0307(19) -0.0018(16) 0.0074(15) 0.0010(15)
C16 0.029(2) 0.030(2) 0.032(2) -0.0039(17) 0.0084(16) -0.0077(16)
C17 0.032(2) 0.025(2) 0.048(2) -0.0020(18) 0.0041(18) -0.0092(16)
C18 0.0292(19) 0.0259(19) 0.032(2) -0.0083(16) 0.0034(16) 0.0015(15)
C19 0.0232(18) 0.0271(19) 0.0243(18) -0.0032(15) 0.0028(14) 0.0030(14)
C20 0.0281(19) 0.032(2) 0.0231(18) -0.0010(15) 0.0074(15) 0.0089(16)
C21 0.0271(19) 0.037(2) 0.0254(18) -0.0033(16) 0.0120(15) 0.0084(16)
C22 0.0268(19) 0.0254(18) 0.0252(17) 0.0028(14) 0.0117(14) 0.0039(14)
C23 0.028(2) 0.031(2) 0.0286(18) 0.0065(16) 0.0152(15) 0.0052(16)
C24 0.0214(19) 0.035(2) 0.049(2) 0.0128(17) 0.0147(18) -0.0008(16)
C25 0.029(2) 0.027(2) 0.043(2) 0.0057(18) 0.0139(17) -0.0042(16)
C26 0.0279(19) 0.0278(19) 0.0318(19) 0.0040(16) 0.0132(15) 0.0019(16)
C27 0.0241(16) 0.0221(16) 0.0168(14) 0.0022(15) 0.0078(12) -0.0016(15)

loop_
_atom_type_symbol
_atom_type_description
_atom_type_scat_dispersion_real
_atom_type_scat_dispersion_imag
_atom_type_scat_source
C C 0.0033 0.0016 'International Tables Vol C Tables 4.2.6.8 and 6.1.1.4'
H H 0.0000 0.0000 'International Tables Vol C Tables 4.2.6.8 and 6.1.1.4'
F F 0.0171 0.0103 'International Tables Vol C Tables 4.2.6.8 and 6.1.1.4'
N N 0.0061 0.0033 'International Tables Vol C Tables 4.2.6.8 and 6.1.1.4'
Si Si 0.0817 0.0704 'International Tables Vol C Tables 4.2.6.8 and 6.1.1.4'

loop_
_geom_angle_atom_site_label_1
_geom_angle_atom_site_label_2
_geom_angle_atom_site_label_3
_geom_angle
C1 N1 C13 118.0(2)
C1 N1 Si1 132.3(2)
C13 N1 Si1 109.27(19)
N1 C1 C2 122.7(3)
C3 C2 C1 119.6(3)
C2 C3 C4 119.2(3)
C13 C4 C3 116.8(3)
C13 C4 C5 118.2(3)
C3 C4 C5 124.9(3)
C6 C5 C4 120.8(3)
C5 C6 C7 121.5(3)
C12 C7 C8 118.1(3)
C12 C7 C6 119.0(3)
C8 C7 C6 122.9(3)
C9 C8 C7 119.8(3)
C8 C9 C10 121.5(3)
C11 C10 C9 120.6(3)
C10 C11 C12 117.3(3)
C10 C11 Si1 122.7(2)
C12 C11 Si1 119.9(2)
C7 C12 C11 122.7(3)
C7 C12 C13 118.7(3)
C11 C12 C13 118.5(3)
N1 C13 C4 123.7(3)
N1 C13 C12 114.6(3)
C4 C13 C12 121.7(3)
F1 Si1 C27 99.34(11)
F1 Si1 C14 99.78(12)
C27 Si1 C14 112.94(15)
F1 Si1 C11 97.04(12)
C27 Si1 C11 120.34(15)
C14 Si1 C11 119.98(15)
F1 Si1 N1 174.54(10)
C27 Si1 N1 83.97(11)
C14 Si1 N1 82.78(12)
C11 Si1 N1 77.52(12)
C15 C14 C19 118.2(3)
C15 C14 Si1 121.2(3)
C19 C14 Si1 120.6(2)
C16 C15 C14 122.0(3)
C17 C16 C15 119.1(3)
C18 C17 C16 120.4(3)
C17 C18 C19 121.1(3)
C14 C19 C18 119.1(3)
C14 C19 C20 125.6(3)
C18 C19 C20 115.3(3)
C21 C20 C19 134.2(3)
C20 C21 C22 134.2(3)
C23 C22 C27 118.8(3)
C23 C22 C21 115.6(3)
C27 C22 C21 125.6(3)
C24 C23 C22 121.2(3)
C23 C24 C25 120.0(3)
C26 C25 C24 119.0(4)
C25 C26 C27 122.7(3)
C26 C27 C22 118.2(3)
C26 C27 Si1 121.2(2)
C22 C27 Si1 120.5(2)

loop_
_geom_bond_atom_site_label_1
_geom_bond_atom_site_label_2
_geom_bond_distance
N1 C1 1.336(4)
N1 C13 1.347(4)
N1 Si1 2.341(2)
C1 C2 1.386(5)
C2 C3 1.377(5)
C3 C4 1.413(5)
C4 C13 1.399(4)
C4 C5 1.430(5)
C5 C6 1.364(5)
C6 C7 1.437(4)
C7 C12 1.404(4)
C7 C8 1.407(5)
C8 C9 1.378(5)
C9 C10 1.404(5)
C10 C11 1.390(4)
C11 C12 1.413(4)
C11 Si1 1.888(3)
C12 C13 1.436(4)
Si1 F1 1.6432(18)
Si1 C27 1.864(3)
Si1 C14 1.865(3)
C14 C15 1.399(4)
C14 C19 1.405(4)
C15 C16 1.392(5)
C16 C17 1.382(5)
C17 C18 1.372(5)
C18 C19 1.413(5)
C19 C20 1.484(5)
C20 C21 1.334(5)
C21 C22 1.479(5)
C22 C23 1.401(5)
C22 C27 1.408(4)
C23 C24 1.386(5)
C24 C25 1.387(5)
C25 C26 1.371(5)
C26 C27 1.398(5)

loop_
_geom_torsion_atom_site_label_1
_geom_torsion_atom_site_label_2
_geom_torsion_atom_site_label_3
_geom_torsion_atom_site_label_4
_geom_torsion
C13 N1 C1 C2 1.2(5)
Si1 N1 C1 C2 -170.4(2)
N1 C1 C2 C3 -1.1(5)
C1 C2 C3 C4 -0.5(5)
C2 C3 C4 C13 1.9(5)
C2 C3 C4 C5 -178.9(3)
C13 C4 C5 C6 0.0(5)
C3 C4 C5 C6 -179.2(3)
C4 C5 C6 C7 2.5(5)
C5 C6 C7 C12 -2.7(5)
C5 C6 C7 C8 175.3(3)
C12 C7 C8 C9 1.1(5)
C6 C7 C8 C9 -176.9(3)
C7 C8 C9 C10 -0.8(5)
C8 C9 C10 C11 -0.1(5)
C9 C10 C11 C12 0.6(4)
C9 C10 C11 Si1 176.8(2)
C8 C7 C12 C11 -0.6(4)
C6 C7 C12 C11 177.5(3)
C8 C7 C12 C13 -177.7(3)
C6 C7 C12 C13 0.4(4)
C10 C11 C12 C7 -0.3(4)
Si1 C11 C12 C7 -176.6(2)
C10 C11 C12 C13 176.8(3)
Si1 C11 C12 C13 0.5(4)
C1 N1 C13 C4 0.3(5)
Si1 N1 C13 C4 173.7(2)
C1 N1 C13 C12 -178.6(3)
Si1 N1 C13 C12 -5.2(3)
C3 C4 C13 N1 -1.8(5)
C5 C4 C13 N1 178.9(3)
C3 C4 C13 C12 177.0(3)
C5 C4 C13 C12 -2.3(4)
C7 C12 C13 N1 -179.0(3)
C11 C12 C13 N1 3.7(4)
C7 C12 C13 C4 2.0(4)
C11 C12 C13 C4 -175.2(3)
C10 C11 Si1 F1 1.0(3)
C12 C11 Si1 F1 177.1(2)
C10 C11 Si1 C27 106.1(3)
C12 C11 Si1 C27 -77.7(3)
C10 C11 Si1 C14 -104.6(3)
C12 C11 Si1 C14 71.5(3)
C10 C11 Si1 N1 -178.6(3)
C12 C11 Si1 N1 -2.5(2)
C1 N1 Si1 F1 171.9(10)
C13 N1 Si1 F1 -0.3(12)
C1 N1 Si1 C27 -60.6(3)
C13 N1 Si1 C27 127.2(2)
C1 N1 Si1 C14 53.6(3)
C13 N1 Si1 C14 -118.6(2)
C1 N1 Si1 C11 176.5(3)
C13 N1 Si1 C11 4.3(2)
F1 Si1 C14 C15 -120.5(3)
C27 Si1 C14 C15 134.9(3)
C11 Si1 C14 C15 -16.4(3)
N1 Si1 C14 C15 54.7(3)
F1 Si1 C14 C19 58.5(3)
C27 Si1 C14 C19 -46.1(3)
C11 Si1 C14 C19 162.6(2)
N1 Si1 C14 C19 -126.4(3)
C19 C14 C15 C16 0.6(5)
Si1 C14 C15 C16 179.6(3)
C14 C15 C16 C17 -0.7(5)
C15 C16 C17 C18 -0.4(5)
C16 C17 C18 C19 1.6(5)
C15 C14 C19 C18 0.6(5)
Si1 C14 C19 C18 -178.5(2)
C15 C14 C19 C20 -180.0(3)
Si1 C14 C19 C20 1.0(4)
C17 C18 C19 C14 -1.7(5)
C17 C18 C19 C20 178.8(3)
C14 C19 C20 C21 30.8(6)
C18 C19 C20 C21 -149.7(4)
C19 C20 C21 C22 -0.3(7)
C20 C21 C22 C23 153.4(4)
C20 C21 C22 C27 -27.2(6)
C27 C22 C23 C24 1.1(5)
C21 C22 C23 C24 -179.5(3)
C22 C23 C24 C25 0.9(5)
C23 C24 C25 C26 -1.4(5)
C24 C25 C26 C27 -0.1(5)
C25 C26 C27 C22 2.1(5)
C25 C26 C27 Si1 -173.1(3)
C23 C22 C27 C26 -2.5(4)
C21 C22 C27 C26 178.2(3)
C23 C22 C27 Si1 172.8(3)
C21 C22 C27 Si1 -6.6(4)
F1 Si1 C27 C26 119.5(3)
C14 Si1 C27 C26 -135.6(3)
C11 Si1 C27 C26 15.6(3)
N1 Si1 C27 C26 -56.1(3)
F1 Si1 C27 C22 -55.6(3)
C14 Si1 C27 C22 49.2(3)
C11 Si1 C27 C22 -159.5(2)
N1 Si1 C27 C22 128.8(3)
